data_4118521
loop_
_publ_author_name
'Powner, Matthew W.'
'Zheng, Shao-Liang'
'Szostak, Jack W.'

_publ_section_title
;
 Multicomponent Assembly of Proposed DNA Precursors in Water
;
_journal_coden_ASTM JACSAT
_journal_issue 33
_journal_name_full 'Journal of the American Chemical Society'
_journal_page_first 13889
_journal_page_last 13895
_journal_paper_doi 10.1021/ja306176n
_journal_volume 134
_journal_year 2012
_chemical_formula_sum 'C3 H4 N2 S'
_chemical_formula_weight 100.14
_space_group_IT_number 61
_symmetry_cell_setting orthorhombic
_symmetry_space_group_name_Hall '-P 2ac 2ab'
_symmetry_space_group_name_H-M 'P b c a'
_atom_sites_solution_hydrogens geom
_atom_sites_solution_primary direct
_atom_sites_solution_secondary difmap
_audit_creation_method SHELXL-97
_cell_angle_alpha 90.00
_cell_angle_beta 90.00
_cell_angle_gamma 90.00
_cell_formula_units_Z 8
_cell_length_a 9.5549(6)
_cell_length_b 5.8171(4)
_cell_length_c 15.2998(10)
_cell_measurement_reflns_used 5398
_cell_measurement_temperature 100(2)
_cell_measurement_theta_max 28.7
_cell_measurement_theta_min 2.66
_cell_volume 850.39(10)
_computing_cell_refinement 'SAINT 7.46A (Bruker-AXS, 2009)'
_computing_data_collection 'APEX2 v2009.3.0 (Bruker-AXS, 2009)'
_computing_data_reduction 'SAINT 7.46A (Bruker-AXS, 2009)'
_computing_molecular_graphics 'Bruker SHELXTL (Sheldrick, 2008)'
_computing_publication_material 'Bruker SHELXTL (Sheldrick, 2008)'
_computing_structure_refinement 'SHELXL-97 (Sheldrick, 2008)'
_computing_structure_solution 'SHELXS-97 (Sheldrick, 2008)'
_diffrn_ambient_temperature 100(2)
_diffrn_measured_fraction_theta_full 1.000
_diffrn_measured_fraction_theta_max 1.000
_diffrn_measurement_device_type
;
Bruker D8 goniometer with CCD area detector  
;
_diffrn_measurement_method 'omega and phi scans'
_diffrn_radiation_monochromator graphite
_diffrn_radiation_source 'fine-focus sealed tube'
_diffrn_radiation_type MoK\a
_diffrn_radiation_wavelength 0.71073
_diffrn_reflns_av_R_equivalents 0.0215
_diffrn_reflns_av_sigmaI/netI 0.0099
_diffrn_reflns_limit_h_max 12
_diffrn_reflns_limit_h_min -12
_diffrn_reflns_limit_k_max 7
_diffrn_reflns_limit_k_min -7
_diffrn_reflns_limit_l_max 20
_diffrn_reflns_limit_l_min -20
_diffrn_reflns_number 12232
_diffrn_reflns_theta_full 28.69
_diffrn_reflns_theta_max 28.69
_diffrn_reflns_theta_min 2.66
_exptl_absorpt_coefficient_mu 0.572
_exptl_absorpt_correction_T_max 0.9557
_exptl_absorpt_correction_T_min 0.8471
_exptl_absorpt_correction_type multi-scan
_exptl_absorpt_process_details sadabs
_exptl_crystal_colour colorless
_exptl_crystal_density_diffrn 1.564
_exptl_crystal_description plate
_exptl_crystal_F_000 416
_exptl_crystal_size_max 0.30
_exptl_crystal_size_mid 0.14
_exptl_crystal_size_min 0.08
_refine_diff_density_max 0.320
_refine_diff_density_min -0.199
_refine_diff_density_rms 0.047
_refine_ls_extinction_method none
_refine_ls_goodness_of_fit_ref 1.064
_refine_ls_hydrogen_treatment mixed
_refine_ls_matrix_type full
_refine_ls_number_parameters 63
_refine_ls_number_reflns 1089
_refine_ls_number_restraints 0
_refine_ls_restrained_S_all 1.064
_refine_ls_R_factor_all 0.0255
_refine_ls_R_factor_gt 0.0222
_refine_ls_shift/su_max 0.002
_refine_ls_shift/su_mean 0.000
_refine_ls_structure_factor_coef Fsqd
_refine_ls_weighting_details 'calc w=1/[\s^2^(Fo^2^)+(0.0293P)^2^+0.4440P] where P=(Fo^2^+2Fc^2^)/3'
_refine_ls_weighting_scheme calc
_refine_ls_wR_factor_gt 0.0586
_refine_ls_wR_factor_ref 0.0610
_reflns_number_gt 970
_reflns_number_total 1089
_reflns_threshold_expression >2sigma(I)
_cod_data_source_file ja306176n_si_002.cif
_cod_data_source_block 2AT
_cod_database_code 4118521

loop_
_symmetry_equiv_pos_as_xyz
'x, y, z'
'-x+1/2, -y, z+1/2'
'-x, y+1/2, -z+1/2'
'x+1/2, -y+1/2, -z'
'-x, -y, -z'
'x-1/2, y, -z-1/2'
'x, -y-1/2, z-1/2'
'-x-1/2, y-1/2, z'

loop_
_atom_site_label
_atom_site_type_symbol
_atom_site_fract_x
_atom_site_fract_y
_atom_site_fract_z
_atom_site_U_iso_or_equiv
_atom_site_adp_type
_atom_site_occupancy
_atom_site_symmetry_multiplicity
_atom_site_calc_flag
_atom_site_refinement_flags
S1 S 0.39137(3) 1.00619(4) 0.648813(18) 0.01434(10) Uani 1 1 d .
N1 N 0.56731(10) 0.71171(16) 0.58580(6) 0.01384(19) Uani 1 1 d .
N2 N 0.35351(10) 0.72134(18) 0.51068(7) 0.0176(2) Uani 1 1 d .
H2A H 0.2769(18) 0.781(3) 0.5023(10) 0.026(4) Uiso 1 1 d .
H2B H 0.3787(17) 0.620(3) 0.4776(11) 0.032(4) Uiso 1 1 d .
C1 C 0.55329(11) 0.97938(18) 0.69855(7) 0.0144(2) Uani 1 1 d .
H1 H 0.5835 1.0646 0.7480 0.017 Uiso 1 1 calc R
C2 C 0.62990(11) 0.81958(19) 0.65659(7) 0.0141(2) Uani 1 1 d .
H2 H 0.7223 0.7825 0.6746 0.017 Uiso 1 1 calc R
C3 C 0.44043(11) 0.79393(18) 0.57405(7) 0.0129(2) Uani 1 1 d .

loop_
_atom_site_aniso_label
_atom_site_aniso_U_11
_atom_site_aniso_U_22
_atom_site_aniso_U_33
_atom_site_aniso_U_23
_atom_site_aniso_U_13
_atom_site_aniso_U_12
S1 0.01221(16) 0.01537(16) 0.01542(16) -0.00316(9) -0.00010(9) 0.00282(9)
N1 0.0119(4) 0.0150(4) 0.0146(4) -0.0016(3) -0.0004(3) 0.0007(3)
N2 0.0129(4) 0.0211(5) 0.0188(5) -0.0069(4) -0.0035(4) 0.0042(4)
C1 0.0129(5) 0.0163(5) 0.0141(5) -0.0007(4) -0.0011(4) -0.0013(4)
C2 0.0117(4) 0.0156(5) 0.0150(5) 0.0003(4) -0.0009(4) -0.0003(4)
C3 0.0131(5) 0.0125(5) 0.0129(5) -0.0002(4) 0.0018(4) -0.0002(4)

loop_
_atom_type_symbol
_atom_type_description
_atom_type_scat_dispersion_real
_atom_type_scat_dispersion_imag
_atom_type_scat_source
C C 0.0033 0.0016 'International Tables Vol C Tables 4.2.6.8 and 6.1.1.4'
H H 0.0000 0.0000 'International Tables Vol C Tables 4.2.6.8 and 6.1.1.4'
N N 0.0061 0.0033 'International Tables Vol C Tables 4.2.6.8 and 6.1.1.4'
S S 0.1246 0.1234 'International Tables Vol C Tables 4.2.6.8 and 6.1.1.4'

loop_
_geom_angle_atom_site_label_1
_geom_angle_atom_site_label_2
_geom_angle_atom_site_label_3
_geom_angle
C1 S1 C3 89.10(5)
C3 N1 C2 109.85(9)
C3 N2 H2A 122.1(11)
C3 N2 H2B 119.5(12)
H2A N2 H2B 118.3(16)
C2 C1 S1 109.79(8)
C2 C1 H1 125.1
S1 C1 H1 125.1
C1 C2 N1 116.76(10)
C1 C2 H2 121.6
N1 C2 H2 121.6
N1 C3 N2 123.61(10)
N1 C3 S1 114.50(8)
N2 C3 S1 121.89(8)

loop_
_geom_bond_atom_site_label_1
_geom_bond_atom_site_label_2
_geom_bond_distance
S1 C1 1.7312(11)
S1 C3 1.7473(11)
N1 C3 1.3156(14)
N1 C2 1.3872(14)
N2 C3 1.3446(14)
N2 H2A 0.820(17)
N2 H2B 0.815(19)
C1 C2 1.3461(15)
C1 H1 0.9500
C2 H2 0.9500

loop_
_geom_hbond_atom_site_label_D
_geom_hbond_atom_site_label_H
_geom_hbond_atom_site_label_A
_geom_hbond_distance_DH
_geom_hbond_distance_HA
_geom_hbond_distance_DA
_geom_hbond_angle_DHA
_geom_hbond_site_symmetry_A
N2 H2B N1 0.815(19) 2.22(2) 3.0162(14) 166.1(17) 5_666
N2 H2A N1 0.820(17) 2.415(17) 3.1319(13) 146.6(14) 4_466

loop_
_geom_torsion_atom_site_label_1
_geom_torsion_atom_site_label_2
_geom_torsion_atom_site_label_3
_geom_torsion_atom_site_label_4
_geom_torsion
C3 S1 C1 C2 0.32(9)
S1 C1 C2 N1 -0.46(13)
C3 N1 C2 C1 0.37(14)
C2 N1 C3 N2 -179.46(10)
C2 N1 C3 S1 -0.10(12)
C1 S1 C3 N1 -0.13(9)
C1 S1 C3 N2 179.24(10)

loop_
_cod_related_entry_id
_cod_related_entry_database
_cod_related_entry_code
1 ChemSpider 2070
